data_7720238
loop_
_publ_author_name
'Belousov, Yuriy A.'
'Polikovsky, Trofim A.'
'Metlin, Mikhail T.'
'Shikin, Daniil D.'
'Gontcharenko, Victoria E.'
'Lyssenko, Konstanin A.'
'Drozdov, Andrey A.'
'Korshunov, Vladislav M.'
'Taydakov, Ilya V.'
'Marchetti, Fabio'
'Pettinari, Claudio'

_publ_section_title
;
 Why europium acylpyrazolonates are bad phosphors: lessons learned from
 the study of ionic and polymer complexes [MLnQ<sub>4</sub>], M =
 NEt<sub>4</sub><sup>+</sup>, Ag<sup/>.
;
_journal_issue 7
_journal_name_full 'Dalton transactions (Cambridge, England : 2003)'
_journal_page_first 3087
_journal_page_last 3100
_journal_paper_doi 10.1039/d5dt02746b
_journal_volume 55
_journal_year 2026
_chemical_formula_moiety 'C54 H48 Eu N7 O8, 1[C3H7NO], 1[C2H6O]'
_chemical_formula_sum 'C59 H61 Eu N8 O10'
_chemical_formula_weight 1194.11
_space_group_crystal_system monoclinic
_space_group_IT_number 15
_space_group_name_Hall '-C 2yc'
_space_group_name_H-M_alt 'C 1 2/c 1'
_atom_sites_solution_hydrogens mixed
_audit_creation_date 2024-07-24
_audit_creation_method
;
Olex2 1.5
(compiled 2024.02.16 svn.r378c4104 for OlexSys, GUI svn.r6928)
;
_audit_update_record
;
2024-07-29 deposited with the CCDC.	2026-01-06 downloaded from the CCDC.
;
_cell_angle_alpha 90
_cell_angle_beta 96.708(5)
_cell_angle_gamma 90
_cell_formula_units_Z 8
_cell_length_a 26.133(4)
_cell_length_b 14.423(3)
_cell_length_c 27.726(5)
_cell_measurement_reflns_used 2247
_cell_measurement_temperature 100.00
_cell_measurement_theta_max 21.413
_cell_measurement_theta_min 2.252
_cell_volume 10379(3)
_computing_cell_refinement 'SAINT V8.40B (?, 2016)'
_computing_data_reduction 'SAINT V8.40B (?, 2016)'
_computing_molecular_graphics 'Olex2 1.5 (Dolomanov et al., 2009)'
_computing_publication_material 'Olex2 1.5 (Dolomanov et al., 2009)'
_computing_structure_refinement 'SHELXL 2018/3 (Sheldrick, 2015)'
_computing_structure_solution 'SHELXT 2018/2 (Sheldrick, 2018)'
_diffrn_ambient_temperature 100.00
_diffrn_measured_fraction_theta_full 0.999
_diffrn_measured_fraction_theta_max 0.999
_diffrn_measurement_device_type 'Bruker D8 Quest with Photon III Detector'
_diffrn_measurement_method '\f and \w shutterless scans'
_diffrn_radiation_type MoK\a
_diffrn_radiation_wavelength 0.71073
_diffrn_reflns_av_R_equivalents 0.1294
_diffrn_reflns_av_unetI/netI 0.1394
_diffrn_reflns_Laue_measured_fraction_full 0.999
_diffrn_reflns_Laue_measured_fraction_max 0.999
_diffrn_reflns_limit_h_max 31
_diffrn_reflns_limit_h_min -28
_diffrn_reflns_limit_k_max 17
_diffrn_reflns_limit_k_min -17
_diffrn_reflns_limit_l_max 32
_diffrn_reflns_limit_l_min -32
_diffrn_reflns_number 32435
_diffrn_reflns_point_group_measured_fraction_full 0.999
_diffrn_reflns_point_group_measured_fraction_max 0.999
_diffrn_reflns_theta_full 24.999
_diffrn_reflns_theta_max 24.999
_diffrn_reflns_theta_min 1.569
_diffrn_source 'micro-focus sealed X-ray tube'
_exptl_absorpt_coefficient_mu 1.279
_exptl_absorpt_correction_T_max 0.6478
_exptl_absorpt_correction_T_min 0.5100
_exptl_absorpt_correction_type multi-scan
_exptl_absorpt_process_details
;
SADABS-2016/2 (Bruker,2016/2) was used for absorption correction.
wR2(int) was 0.1472 before and 0.0766 after correction.
The Ratio of minimum to maximum transmission is 0.7873.
The \l/2 correction factor is Not present.
;
_exptl_crystal_colour colourless
_exptl_crystal_density_diffrn 1.528
_exptl_crystal_description block
_exptl_crystal_F_000 4912
_exptl_crystal_size_max 0.106
_exptl_crystal_size_mid 0.105
_exptl_crystal_size_min 0.104
_refine_diff_density_max 0.975
_refine_diff_density_min -1.361
_refine_diff_density_rms 0.159
_refine_ls_extinction_method none
_refine_ls_goodness_of_fit_ref 1.081
_refine_ls_hydrogen_treatment mixed
_refine_ls_matrix_type full
_refine_ls_number_parameters 639
_refine_ls_number_reflns 9131
_refine_ls_number_restraints 38
_refine_ls_restrained_S_all 1.082
_refine_ls_R_factor_all 0.1053
_refine_ls_R_factor_gt 0.0824
_refine_ls_shift/su_max 0.010
_refine_ls_shift/su_mean 0.001
_refine_ls_structure_factor_coef Fsqd
_refine_ls_weighting_details 'w=1/[\s^2^(Fo^2^)+153.7879P] where P=(Fo^2^+2Fc^2^)/3'
_refine_ls_weighting_scheme calc
_refine_ls_wR_factor_gt 0.1860
_refine_ls_wR_factor_ref 0.2006
_reflns_Friedel_coverage 0.000
_reflns_number_gt 6870
_reflns_number_total 9131
_reflns_threshold_expression 'I > 2\s(I)'
_cod_data_source_file d5dt02746b2.cif
_cod_data_source_block q_CCDC2
_cod_database_code 7720238
_shelx_shelxl_version_number 2018/3
_shelx_space_group_comment
;
The symmetry employed for this shelxl refinement is uniquely defined
by the following loop, which should always be used as a source of
symmetry information in preference to the above space-group names.
They are only intended as comments.
;
_olex2_refinement_description
;
1. Fixed Uiso
 At 1.2 times of:
  All C(H) groups
 At 1.5 times of:
  All C(H,H,H) groups, All O(H,H) groups
2. Restrained distances
 C39-C40
 1.5 with sigma of 0.02
 Eu1-H1WA \\sim Eu1-H1WB
 with sigma of 0.02
3. Uiso/Uaniso restraints and constraints
Uanis(O5) \\sim Ueq, Uanis(O6) \\sim Ueq, Uanis(C35) \\sim Ueq: with sigma of
0.005 and sigma for terminal atoms of 0.01
Uanis(C43) \\sim Ueq, Uanis(C51) \\sim Ueq, Uanis(C44) \\sim Ueq: with sigma of
0.003 and sigma for terminal atoms of 0.006
4.a Riding coordinates:
 O1W(H1WA)
4.b Aromatic/amide H refined with riding coordinates:
 C14(H14), C52(H52), C24(H24), C13(H13), C50(H50), C27(H27), C26(H26),
 C15(H15), C17(H17), C25(H25), C7(H7), C28(H28), C41(H41), C11(H11), C34(H34),
 C9(H9), C33(H33), C8(H8), C51(H51), C10(H10), C16(H16), C49(H49), C47(H47),
 C32(H32), C30(H30), C31(H31), C45(H45), C48(H48), C42(H42), C44(H44), C43(H43)
4.c Idealised Me refined as rotating group:
 C4(H4A,H4B,H4C), C54(H54A,H54B,H54C), C21(H21A,H21B,H21C), C53(H53A,H53B,
 H53C), C38(H38A,H38B,H38C)
;
_smtbx_masks_void_probe_radius 1.2
_smtbx_masks_void_truncation_radius 1.2
_olex2_submission_special_instructions 'No special instructions were received'

loop_
_space_group_symop_operation_xyz
'x, y, z'
'-x, y, -z+1/2'
'x+1/2, y+1/2, z'
'-x+1/2, y+1/2, -z+1/2'
'-x, -y, -z'
'x, -y, z-1/2'
'-x+1/2, -y+1/2, -z'
'x+1/2, -y+1/2, z-1/2'

loop_
_atom_site_label
_atom_site_type_symbol
_atom_site_fract_x
_atom_site_fract_y
_atom_site_fract_z
_atom_site_U_iso_or_equiv
_atom_site_adp_type
_atom_site_occupancy
_atom_site_site_symmetry_order
_atom_site_calc_flag
_atom_site_refinement_flags_posn
_atom_site_refinement_flags_adp
_atom_site_refinement_flags_occupancy
_atom_site_disorder_assembly
_atom_site_disorder_group
Eu1 Eu 0.32881(2) 0.55342(3) 0.50005(2) 0.02303(15) Uani 1 1 d D . . . .
O2 O 0.2900(2) 0.4769(4) 0.4264(2) 0.0264(14) Uani 1 1 d . . . . .
O3 O 0.4176(2) 0.5524(5) 0.5258(2) 0.0284(14) Uani 1 1 d . . . . .
O1 O 0.2561(2) 0.4762(4) 0.5231(2) 0.0261(14) Uani 1 1 d . . . . .
O1W O 0.3611(2) 0.3969(4) 0.5018(2) 0.0236(14) Uani 1 1 d . . . . .
H1WA H 0.344577 0.344429 0.501234 0.035 Uiso 1 1 d DR U . . .
H1WB H 0.393(3) 0.379(4) 0.495(4) 0.035 Uiso 1 1 d D U . . .
O7 O 0.2623(2) 0.6544(4) 0.4611(2) 0.0257(14) Uani 1 1 d . . . . .
O4 O 0.3701(2) 0.6240(4) 0.4365(2) 0.0276(15) Uani 1 1 d . . . . .
N3 N 0.5030(3) 0.6008(5) 0.5358(3) 0.0253(17) Uani 1 1 d . . . . .
N1 N 0.1766(3) 0.2843(5) 0.4928(2) 0.0226(16) Uani 1 1 d . . . . .
O5 O 0.3362(2) 0.5448(5) 0.5864(2) 0.0353(16) Uani 1 1 d . U . . .
O6 O 0.3464(3) 0.7106(5) 0.5250(3) 0.0438(19) Uani 1 1 d . U . . .
N2 N 0.2005(3) 0.3509(5) 0.5257(3) 0.0268(17) Uani 1 1 d . . . . .
N4 N 0.5357(3) 0.6534(5) 0.5101(3) 0.0254(17) Uani 1 1 d . . . . .
N7 N 0.2653(3) 0.7542(6) 0.3980(3) 0.0289(18) Uani 1 1 d . . . . .
C14 C 0.1996(4) 0.4089(7) 0.6548(4) 0.033(2) Uani 1 1 d . . . . .
H14 H 0.220710 0.439394 0.680164 0.040 Uiso 1 1 calc R U . . .
C3 C 0.1922(3) 0.3012(6) 0.4515(3) 0.025(2) Uani 1 1 d . . . . .
C12 C 0.1851(3) 0.3575(6) 0.5724(3) 0.026(2) Uani 1 1 d . . . . .
C52 C 0.2685(3) 0.7346(7) 0.4442(3) 0.024(2) Uani 1 1 d . . . . .
H52 H 0.275863 0.783921 0.466671 0.028 Uiso 1 1 calc R U . . .
N5 N 0.3620(3) 0.6017(7) 0.6638(3) 0.044(2) Uani 1 1 d . . . . .
C18 C 0.4540(3) 0.5960(6) 0.5114(3) 0.0214(19) Uani 1 1 d . . . . .
C24 C 0.4028(4) 0.7319(7) 0.3512(3) 0.029(2) Uani 1 1 d . . . . .
H24 H 0.397186 0.670369 0.339622 0.035 Uiso 1 1 calc R U . . .
C6 C 0.2373(4) 0.3986(6) 0.3643(3) 0.026(2) Uani 1 1 d . . . . .
C20 C 0.5073(3) 0.6836(6) 0.4715(3) 0.0202(19) Uani 1 1 d . . . . .
C1 C 0.2312(3) 0.4083(6) 0.5016(3) 0.0235(19) Uani 1 1 d . . . . .
N6 N 0.3789(4) 0.6861(7) 0.6880(4) 0.053(3) Uani 1 1 d . . . . .
C29 C 0.5210(3) 0.5674(6) 0.5833(3) 0.025(2) Uani 1 1 d . . . . .
C13 C 0.2157(4) 0.4044(6) 0.6094(3) 0.026(2) Uani 1 1 d . . . . .
H13 H 0.247129 0.432597 0.603198 0.031 Uiso 1 1 calc R U . . .
C2 C 0.2266(3) 0.3789(6) 0.4535(3) 0.023(2) Uani 1 1 d . . . . .
C5 C 0.2540(3) 0.4193(6) 0.4173(3) 0.023(2) Uani 1 1 d . . . . .
C50 C 0.3148(4) 0.4657(6) 0.7591(4) 0.032(2) Uani 1 1 d . . . . .
H50 H 0.297521 0.476311 0.786895 0.039 Uiso 1 1 calc R U . . .
C4 C 0.1730(4) 0.2429(7) 0.4078(3) 0.029(2) Uani 1 1 d . . . . .
H4A H 0.159796 0.183840 0.418727 0.043 Uiso 1 1 calc R U . . .
H4B H 0.201359 0.231142 0.388483 0.043 Uiso 1 1 calc R U . . .
H4C H 0.145294 0.276013 0.388006 0.043 Uiso 1 1 calc R U . . .
C27 C 0.4150(4) 0.9138(7) 0.3844(4) 0.032(2) Uani 1 1 d . . . . .
H27 H 0.417723 0.975779 0.396067 0.039 Uiso 1 1 calc R U . . .
C19 C 0.4557(3) 0.6543(6) 0.4694(3) 0.0214(19) Uani 1 1 d . . . . .
C26 C 0.4088(4) 0.8959(7) 0.3353(4) 0.033(2) Uani 1 1 d . . . . .
H26 H 0.408518 0.945587 0.312716 0.040 Uiso 1 1 calc R U . . .
C22 C 0.4111(3) 0.6716(6) 0.4368(3) 0.023(2) Uani 1 1 d . . . . .
C46 C 0.3487(4) 0.5216(7) 0.6899(4) 0.034(2) Uani 1 1 d . . . . .
C23 C 0.4107(3) 0.7492(6) 0.4006(3) 0.023(2) Uani 1 1 d . . . . .
C15 C 0.1534(4) 0.3701(7) 0.6645(4) 0.035(2) Uani 1 1 d . . . . .
H15 H 0.142609 0.374920 0.695926 0.042 Uiso 1 1 calc R U . . .
C17 C 0.1379(4) 0.3181(7) 0.5810(4) 0.031(2) Uani 1 1 d . . . . .
H17 H 0.116529 0.287917 0.555636 0.037 Uiso 1 1 calc R U . . .
C25 C 0.4031(4) 0.8051(7) 0.3187(4) 0.033(2) Uani 1 1 d . . . . .
H25 H 0.399291 0.792948 0.284807 0.039 Uiso 1 1 calc R U . . .
C7 C 0.2671(4) 0.3421(6) 0.3390(3) 0.027(2) Uani 1 1 d . . . . .
H7 H 0.297741 0.315351 0.354949 0.032 Uiso 1 1 calc R U . . .
C54 C 0.2744(4) 0.8489(7) 0.3819(4) 0.033(2) Uani 1 1 d . . . . .
H54A H 0.274367 0.891619 0.409400 0.050 Uiso 1 1 calc R U . . .
H54B H 0.247144 0.866612 0.356273 0.050 Uiso 1 1 calc R U . . .
H54C H 0.307890 0.851928 0.369267 0.050 Uiso 1 1 calc R U . . .
C28 C 0.4171(4) 0.8392(6) 0.4170(4) 0.029(2) Uani 1 1 d . . . . .
H28 H 0.423064 0.850832 0.450918 0.035 Uiso 1 1 calc R U . . .
C41 C 0.3709(4) 0.9134(7) 0.5379(4) 0.034(2) Uani 1 1 d . . . . .
H41 H 0.334354 0.911138 0.531566 0.041 Uiso 1 1 calc R U . . .
C11 C 0.1925(4) 0.4384(8) 0.3409(4) 0.039(3) Uani 1 1 d . . . . .
H11 H 0.171832 0.476883 0.358606 0.047 Uiso 1 1 calc R U . . .
C36 C 0.3689(4) 0.7074(7) 0.6053(4) 0.037(3) Uani 1 1 d . . . . .
C34 C 0.5726(4) 0.5768(7) 0.6008(4) 0.033(2) Uani 1 1 d . . . . .
H34 H 0.596044 0.603202 0.580955 0.039 Uiso 1 1 calc R U . . .
C21 C 0.5331(3) 0.7386(7) 0.4351(3) 0.026(2) Uani 1 1 d . . . . .
H21A H 0.530538 0.704877 0.404216 0.039 Uiso 1 1 calc R U . . .
H21B H 0.569474 0.747851 0.447277 0.039 Uiso 1 1 calc R U . . .
H21C H 0.516123 0.799013 0.430042 0.039 Uiso 1 1 calc R U . . .
C9 C 0.2075(5) 0.3668(8) 0.2662(4) 0.045(3) Uani 1 1 d . . . . .
H9 H 0.198036 0.357086 0.232413 0.054 Uiso 1 1 calc R U . . .
C33 C 0.5898(4) 0.5473(7) 0.6477(3) 0.034(2) Uani 1 1 d . . . . .
H33 H 0.625146 0.554635 0.659466 0.041 Uiso 1 1 calc R U . . .
C8 C 0.2522(4) 0.3240(7) 0.2898(3) 0.036(3) Uani 1 1 d . . . . .
H8 H 0.272024 0.283296 0.272386 0.043 Uiso 1 1 calc R U . . .
C53 C 0.2569(4) 0.6814(7) 0.3616(4) 0.038(2) Uani 1 1 d . . . . .
H53A H 0.287490 0.675605 0.344420 0.057 Uiso 1 1 calc R U . . .
H53B H 0.226995 0.697045 0.338393 0.057 Uiso 1 1 calc R U . . .
H53C H 0.250691 0.622450 0.377523 0.057 Uiso 1 1 calc R U . . .
C51 C 0.3275(4) 0.5392(8) 0.7324(4) 0.045(3) Uani 1 1 d . U . . .
H51 H 0.321964 0.600890 0.742618 0.054 Uiso 1 1 calc R U . . .
C10 C 0.1781(5) 0.4218(8) 0.2917(4) 0.048(3) Uani 1 1 d . . . . .
H10 H 0.147494 0.449089 0.275862 0.058 Uiso 1 1 calc R U . . .
C16 C 0.1231(4) 0.3243(7) 0.6276(4) 0.038(3) Uani 1 1 d . . . . .
H16 H 0.091679 0.296569 0.634140 0.046 Uiso 1 1 calc R U . . .
C49 C 0.3262(4) 0.3759(7) 0.7469(3) 0.034(2) Uani 1 1 d . . . . .
H49 H 0.318961 0.326484 0.767760 0.040 Uiso 1 1 calc R U . . .
C47 C 0.3609(4) 0.4320(8) 0.6757(4) 0.040(3) Uani 1 1 d . . . . .
H47 H 0.377189 0.421858 0.647265 0.048 Uiso 1 1 calc R U . . .
C32 C 0.5574(4) 0.5079(8) 0.6777(4) 0.038(3) Uani 1 1 d . . . . .
H32 H 0.569743 0.488579 0.709719 0.046 Uiso 1 1 calc R U . . .
C35 C 0.3546(4) 0.6135(8) 0.6163(4) 0.042(3) Uani 1 1 d . U . . .
C40 C 0.3983(4) 0.8381(8) 0.5560(5) 0.046(3) Uani 1 1 d D . . . .
C37 C 0.3855(5) 0.7463(10) 0.6557(4) 0.054(3) Uani 1 1 d . . . . .
C30 C 0.4875(4) 0.5271(7) 0.6126(4) 0.035(2) Uani 1 1 d . . . . .
H30 H 0.452151 0.519664 0.600886 0.042 Uiso 1 1 calc R U . . .
C31 C 0.5059(4) 0.4976(9) 0.6591(4) 0.050(3) Uani 1 1 d . . . . .
H31 H 0.482747 0.469765 0.678797 0.060 Uiso 1 1 calc R U . . .
C39 C 0.3692(4) 0.7464(7) 0.5628(4) 0.040(3) Uani 1 1 d D . . . .
C45 C 0.4519(4) 0.8350(10) 0.5663(5) 0.058(4) Uani 1 1 d . . . . .
H45 H 0.469159 0.780800 0.579143 0.070 Uiso 1 1 calc R U . . .
C48 C 0.3480(5) 0.3565(8) 0.7050(4) 0.053(3) Uani 1 1 d . . . . .
H48 H 0.354282 0.294351 0.696059 0.063 Uiso 1 1 calc R U . . .
C42 C 0.3987(5) 0.9966(8) 0.5286(5) 0.051(3) Uani 1 1 d . . . . .
H42 H 0.381302 1.050276 0.515377 0.061 Uiso 1 1 calc R U . . .
C44 C 0.4791(6) 0.9155(10) 0.5568(5) 0.066(4) Uani 1 1 d . U . . .
H44 H 0.515703 0.915696 0.561852 0.079 Uiso 1 1 calc R U . . .
C38 C 0.3992(6) 0.8404(10) 0.6682(5) 0.075(4) Uani 1 1 d . . . . .
H38A H 0.432619 0.854924 0.657235 0.112 Uiso 1 1 calc R U . . .
H38B H 0.401500 0.848071 0.703512 0.112 Uiso 1 1 calc R U . . .
H38C H 0.372897 0.882317 0.652431 0.112 Uiso 1 1 calc R U . . .
C43 C 0.4528(5) 0.9952(10) 0.5400(5) 0.065(4) Uani 1 1 d . U . . .
H43 H 0.471792 1.050298 0.536059 0.079 Uiso 1 1 calc R U . . .

loop_
_atom_site_aniso_label
_atom_site_aniso_U_11
_atom_site_aniso_U_22
_atom_site_aniso_U_33
_atom_site_aniso_U_23
_atom_site_aniso_U_13
_atom_site_aniso_U_12
Eu1 0.0188(2) 0.0238(3) 0.0254(3) 0.0019(2) -0.00240(17) -0.0069(2)
O2 0.017(3) 0.035(4) 0.026(3) -0.004(3) 0.000(3) -0.005(3)
O3 0.020(3) 0.035(4) 0.029(3) 0.014(3) -0.004(3) -0.006(3)
O1 0.029(3) 0.029(4) 0.018(3) -0.001(3) -0.006(3) -0.006(3)
O1W 0.021(3) 0.013(3) 0.036(4) 0.000(3) 0.004(3) -0.009(3)
O7 0.029(3) 0.020(3) 0.028(3) 0.008(3) 0.005(3) 0.000(3)
O4 0.022(3) 0.029(4) 0.030(4) 0.010(3) -0.002(3) -0.002(3)
N3 0.019(4) 0.028(4) 0.028(4) 0.004(3) 0.000(3) -0.002(3)
N1 0.021(4) 0.030(4) 0.016(4) 0.004(3) 0.001(3) -0.003(3)
O5 0.032(3) 0.042(3) 0.031(3) -0.014(3) -0.001(3) -0.008(3)
O6 0.040(3) 0.039(3) 0.049(4) -0.013(3) -0.010(3) -0.005(3)
N2 0.034(4) 0.025(4) 0.020(4) 0.004(3) -0.004(3) -0.008(4)
N4 0.019(4) 0.024(4) 0.033(4) 0.010(4) 0.003(3) 0.000(3)
N7 0.024(4) 0.037(5) 0.026(4) 0.006(4) 0.000(3) -0.005(4)
C14 0.048(6) 0.024(5) 0.026(5) 0.013(4) 0.000(5) -0.004(5)
C3 0.025(5) 0.029(5) 0.021(5) -0.007(4) 0.004(4) -0.010(4)
C12 0.025(5) 0.021(5) 0.031(5) 0.001(4) 0.000(4) -0.002(4)
C52 0.021(4) 0.034(5) 0.016(4) -0.005(4) 0.003(4) -0.001(4)
N5 0.035(5) 0.054(6) 0.044(5) -0.001(5) 0.009(4) -0.003(5)
C18 0.011(4) 0.024(5) 0.028(5) -0.005(4) 0.002(4) -0.002(4)
C24 0.033(5) 0.028(5) 0.025(5) 0.000(4) 0.004(4) 0.007(4)
C6 0.032(5) 0.020(5) 0.024(5) 0.010(4) -0.001(4) -0.014(4)
C20 0.021(4) 0.015(4) 0.023(5) -0.010(4) 0.002(4) -0.002(4)
C1 0.022(4) 0.022(5) 0.026(5) 0.000(4) -0.003(4) -0.003(4)
N6 0.054(6) 0.049(6) 0.053(6) -0.023(5) -0.003(5) 0.000(5)
C29 0.027(5) 0.014(5) 0.031(5) 0.002(4) -0.004(4) -0.006(4)
C13 0.031(5) 0.020(5) 0.027(5) 0.009(4) 0.002(4) -0.004(4)
C2 0.022(4) 0.026(5) 0.020(4) 0.010(4) -0.005(4) -0.009(4)
C5 0.019(4) 0.027(5) 0.022(5) -0.001(4) -0.005(4) 0.008(4)
C50 0.044(6) 0.009(4) 0.045(6) -0.001(4) 0.008(5) -0.002(4)
C4 0.029(5) 0.031(5) 0.025(5) -0.005(4) -0.005(4) -0.010(4)
C27 0.033(5) 0.023(5) 0.037(6) 0.001(4) -0.007(5) -0.006(4)
C19 0.021(4) 0.028(5) 0.015(4) -0.004(4) -0.001(4) -0.002(4)
C26 0.032(5) 0.034(6) 0.031(5) 0.013(5) -0.009(4) -0.005(4)
C22 0.017(4) 0.025(5) 0.029(5) 0.007(4) 0.005(4) -0.002(4)
C46 0.028(5) 0.033(6) 0.040(6) 0.021(5) -0.003(5) 0.003(4)
C23 0.014(4) 0.024(5) 0.029(5) 0.010(4) 0.001(4) -0.008(4)
C15 0.053(7) 0.030(6) 0.024(5) 0.003(4) 0.011(5) 0.000(5)
C17 0.033(5) 0.026(5) 0.033(5) 0.006(4) -0.001(4) -0.008(4)
C25 0.036(6) 0.035(6) 0.027(5) 0.004(4) 0.006(4) 0.003(5)
C7 0.033(5) 0.026(5) 0.019(5) 0.008(4) -0.003(4) -0.006(4)
C54 0.032(5) 0.032(6) 0.038(6) -0.004(5) 0.010(5) -0.004(4)
C28 0.032(5) 0.019(5) 0.036(5) 0.006(4) 0.001(4) -0.003(4)
C41 0.032(5) 0.036(6) 0.035(6) -0.003(5) 0.005(5) 0.005(5)
C11 0.038(6) 0.052(7) 0.024(5) 0.004(5) -0.010(4) 0.006(5)
C36 0.043(6) 0.026(5) 0.046(6) 0.001(5) 0.024(5) -0.003(5)
C34 0.020(5) 0.043(6) 0.034(5) -0.002(5) 0.002(4) -0.002(4)
C21 0.018(4) 0.034(5) 0.026(5) 0.010(4) 0.005(4) -0.002(4)
C9 0.063(8) 0.045(7) 0.023(5) 0.009(5) -0.007(5) -0.015(6)
C33 0.026(5) 0.041(6) 0.032(5) -0.002(5) -0.007(4) -0.022(5)
C8 0.048(6) 0.040(6) 0.022(5) -0.004(5) 0.017(5) -0.017(5)
C53 0.046(6) 0.037(6) 0.029(5) 0.003(5) -0.003(5) -0.003(5)
C51 0.044(4) 0.045(4) 0.048(4) 0.005(3) 0.008(3) 0.003(3)
C10 0.051(7) 0.041(7) 0.047(7) 0.019(6) -0.014(6) 0.002(6)
C16 0.035(6) 0.040(6) 0.043(6) 0.005(5) 0.016(5) -0.008(5)
C49 0.062(7) 0.017(5) 0.021(5) 0.009(4) -0.002(5) 0.005(5)
C47 0.045(6) 0.046(7) 0.027(5) -0.006(5) 0.000(5) -0.020(5)
C32 0.034(6) 0.053(7) 0.025(5) 0.013(5) -0.002(4) -0.013(5)
C35 0.038(4) 0.050(5) 0.038(4) 0.004(4) 0.005(4) 0.006(4)
C40 0.025(5) 0.043(7) 0.068(8) 0.015(6) 0.001(5) -0.008(5)
C37 0.070(9) 0.065(9) 0.027(6) -0.006(6) -0.002(6) 0.002(7)
C30 0.024(5) 0.040(6) 0.040(6) 0.014(5) -0.005(4) -0.014(4)
C31 0.038(6) 0.070(9) 0.039(6) 0.028(6) -0.010(5) -0.012(6)
C39 0.026(5) 0.037(6) 0.054(7) -0.009(5) -0.005(5) 0.006(5)
C45 0.034(6) 0.060(8) 0.076(9) 0.015(7) -0.009(6) -0.014(6)
C48 0.099(10) 0.029(6) 0.032(6) -0.012(5) 0.013(6) -0.010(6)
C42 0.055(7) 0.030(6) 0.072(9) 0.008(6) 0.022(7) 0.012(6)
C44 0.065(4) 0.064(5) 0.069(5) 0.000(3) 0.005(3) -0.002(3)
C38 0.115(13) 0.058(9) 0.047(8) -0.001(7) -0.009(8) 0.005(9)
C43 0.063(4) 0.063(5) 0.070(5) 0.003(3) 0.005(3) -0.004(3)

loop_
_atom_type_symbol
_atom_type_description
_atom_type_scat_dispersion_real
_atom_type_scat_dispersion_imag
_atom_type_scat_source
C C 0.0033 0.0016 'International Tables Vol C Tables 4.2.6.8 and 6.1.1.4'
H H 0.0000 0.0000 'International Tables Vol C Tables 4.2.6.8 and 6.1.1.4'
Eu Eu -0.1578 3.6682 'International Tables Vol C Tables 4.2.6.8 and 6.1.1.4'
N N 0.0061 0.0033 'International Tables Vol C Tables 4.2.6.8 and 6.1.1.4'
O O 0.0106 0.0060 'International Tables Vol C Tables 4.2.6.8 and 6.1.1.4'

loop_
_geom_angle_atom_site_label_1
_geom_angle_atom_site_label_2
_geom_angle_atom_site_label_3
_geom_angle
_geom_angle_site_symmetry_1
_geom_angle_site_symmetry_3
_geom_angle_publ_flag
O3 Eu1 O2 123.5(2) . . ?
O3 Eu1 O1 135.6(2) . . ?
O3 Eu1 O1W 69.9(2) . . ?
O3 Eu1 O7 140.5(2) . . ?
O3 Eu1 O4 73.3(2) . . ?
O3 Eu1 O5 74.5(2) . . ?
O3 Eu1 O6 76.6(2) . . ?
O1 Eu1 O2 75.1(2) . . ?
O1 Eu1 O1W 81.0(2) . . ?
O1 Eu1 O7 81.1(2) . . ?
O1 Eu1 O4 147.9(2) . . ?
O1 Eu1 O5 71.1(2) . . ?
O1 Eu1 O6 120.2(2) . . ?
O1W Eu1 O2 72.7(2) . . ?
O1W Eu1 O7 143.5(2) . . ?
O7 Eu1 O2 72.1(2) . . ?
O4 Eu1 O2 75.8(2) . . ?
O4 Eu1 O1W 103.1(2) . . ?
O4 Eu1 O7 77.2(2) . . ?
O4 Eu1 O6 73.9(2) . . ?
O5 Eu1 O2 142.7(2) . . ?
O5 Eu1 O1W 86.8(2) . . ?
O5 Eu1 O7 116.7(2) . . ?
O5 Eu1 O4 140.4(2) . . ?
O5 Eu1 O6 76.7(3) . . ?
O6 Eu1 O2 135.8(2) . . ?
O6 Eu1 O1W 145.6(2) . . ?
O6 Eu1 O7 70.4(2) . . ?
C5 O2 Eu1 134.1(6) . . ?
C18 O3 Eu1 131.6(6) . . ?
C1 O1 Eu1 128.0(5) . . ?
Eu1 O1W H1WA 130.0 . . ?
Eu1 O1W H1WB 126(5) . . ?
H1WA O1W H1WB 102.1 . . ?
C52 O7 Eu1 126.7(6) . . ?
C22 O4 Eu1 132.5(6) . . ?
N4 N3 C29 119.8(7) . . ?
C18 N3 N4 111.4(7) . . ?
C18 N3 C29 128.6(7) . . ?
C3 N1 N2 106.5(7) . . ?
C35 O5 Eu1 124.2(6) . . ?
C39 O6 Eu1 133.3(7) . . ?
C12 N2 N1 119.1(7) . . ?
C1 N2 N1 109.4(7) . . ?
C1 N2 C12 130.7(8) . . ?
C20 N4 N3 106.0(7) . . ?
C52 N7 C54 120.5(8) . . ?
C52 N7 C53 120.8(8) . . ?
C53 N7 C54 118.6(8) . . ?
C13 C14 H14 119.2 . . ?
C13 C14 C15 121.7(10) . . ?
C15 C14 H14 119.2 . . ?
N1 C3 C2 112.1(8) . . ?
N1 C3 C4 119.9(8) . . ?
C2 C3 C4 127.9(8) . . ?
C13 C12 N2 120.4(8) . . ?
C13 C12 C17 120.8(9) . . ?
C17 C12 N2 118.8(8) . . ?
O7 C52 N7 124.4(9) . . ?
O7 C52 H52 117.8 . . ?
N7 C52 H52 117.8 . . ?
C46 N5 N6 121.9(9) . . ?
C35 N5 N6 111.0(10) . . ?
C35 N5 C46 126.6(10) . . ?
O3 C18 N3 124.6(8) . . ?
O3 C18 C19 130.7(8) . . ?
N3 C18 C19 104.7(7) . . ?
C23 C24 H24 120.2 . . ?
C23 C24 C25 119.7(9) . . ?
C25 C24 H24 120.2 . . ?
C7 C6 C5 119.7(8) . . ?
C7 C6 C11 120.2(9) . . ?
C11 C6 C5 120.1(9) . . ?
N4 C20 C19 112.6(8) . . ?
N4 C20 C21 118.0(7) . . ?
C19 C20 C21 129.3(8) . . ?
O1 C1 N2 121.7(8) . . ?
O1 C1 C2 131.4(8) . . ?
N2 C1 C2 106.9(8) . . ?
C37 N6 N5 108.0(10) . . ?
C34 C29 N3 119.5(8) . . ?
C34 C29 C30 119.3(9) . . ?
C30 C29 N3 121.2(8) . . ?
C14 C13 C12 118.9(9) . . ?
C14 C13 H13 120.5 . . ?
C12 C13 H13 120.5 . . ?
C1 C2 C3 105.0(7) . . ?
C1 C2 C5 123.7(8) . . ?
C5 C2 C3 131.1(8) . . ?
O2 C5 C6 116.7(8) . . ?
O2 C5 C2 123.7(8) . . ?
C2 C5 C6 119.4(8) . . ?
C51 C50 H50 119.1 . . ?
C51 C50 C49 121.8(10) . . ?
C49 C50 H50 119.1 . . ?
C3 C4 H4A 109.5 . . ?
C3 C4 H4B 109.5 . . ?
C3 C4 H4C 109.5 . . ?
H4A C4 H4B 109.5 . . ?
H4A C4 H4C 109.5 . . ?
H4B C4 H4C 109.5 . . ?
C26 C27 H27 120.5 . . ?
C26 C27 C28 119.0(9) . . ?
C28 C27 H27 120.5 . . ?
C20 C19 C18 105.2(8) . . ?
C20 C19 C22 133.5(8) . . ?
C22 C19 C18 121.3(8) . . ?
C27 C26 H26 120.1 . . ?
C27 C26 C25 119.9(9) . . ?
C25 C26 H26 120.1 . . ?
O4 C22 C19 122.7(8) . . ?
O4 C22 C23 117.3(8) . . ?
C19 C22 C23 120.1(8) . . ?
C51 C46 N5 115.5(10) . . ?
C51 C46 C47 122.5(9) . . ?
C47 C46 N5 121.8(10) . . ?
C24 C23 C22 121.1(9) . . ?
C28 C23 C24 119.6(9) . . ?
C28 C23 C22 119.3(8) . . ?
C14 C15 H15 120.5 . . ?
C14 C15 C16 119.0(9) . . ?
C16 C15 H15 120.5 . . ?
C12 C17 H17 120.8 . . ?
C16 C17 C12 118.3(9) . . ?
C16 C17 H17 120.8 . . ?
C24 C25 C26 120.7(9) . . ?
C24 C25 H25 119.7 . . ?
C26 C25 H25 119.7 . . ?
C6 C7 H7 120.0 . . ?
C6 C7 C8 119.9(9) . . ?
C8 C7 H7 120.0 . . ?
N7 C54 H54A 109.5 . . ?
N7 C54 H54B 109.5 . . ?
N7 C54 H54C 109.5 . . ?
H54A C54 H54B 109.5 . . ?
H54A C54 H54C 109.5 . . ?
H54B C54 H54C 109.5 . . ?
C27 C28 H28 119.5 . . ?
C23 C28 C27 121.0(9) . . ?
C23 C28 H28 119.5 . . ?
C40 C41 H41 120.9 . . ?
C40 C41 C42 118.3(10) . . ?
C42 C41 H41 120.9 . . ?
C6 C11 H11 119.9 . . ?
C6 C11 C10 120.1(10) . . ?
C10 C11 H11 119.9 . . ?
C35 C36 C37 102.0(10) . . ?
C39 C36 C35 128.4(11) . . ?
C39 C36 C37 129.6(10) . . ?
C29 C34 H34 120.3 . . ?
C29 C34 C33 119.4(9) . . ?
C33 C34 H34 120.3 . . ?
C20 C21 H21A 109.5 . . ?
C20 C21 H21B 109.5 . . ?
C20 C21 H21C 109.5 . . ?
H21A C21 H21B 109.5 . . ?
H21A C21 H21C 109.5 . . ?
H21B C21 H21C 109.5 . . ?
C8 C9 H9 119.9 . . ?
C10 C9 H9 119.9 . . ?
C10 C9 C8 120.1(10) . . ?
C34 C33 H33 118.7 . . ?
C32 C33 C34 122.5(9) . . ?
C32 C33 H33 118.7 . . ?
C7 C8 C9 119.4(10) . . ?
C7 C8 H8 120.3 . . ?
C9 C8 H8 120.3 . . ?
N7 C53 H53A 109.5 . . ?
N7 C53 H53B 109.5 . . ?
N7 C53 H53C 109.5 . . ?
H53A C53 H53B 109.5 . . ?
H53A C53 H53C 109.5 . . ?
H53B C53 H53C 109.5 . . ?
C50 C51 C46 118.0(11) . . ?
C50 C51 H51 121.0 . . ?
C46 C51 H51 121.0 . . ?
C11 C10 H10 119.9 . . ?
C9 C10 C11 120.2(11) . . ?
C9 C10 H10 119.9 . . ?
C15 C16 C17 121.2(9) . . ?
C15 C16 H16 119.4 . . ?
C17 C16 H16 119.4 . . ?
C50 C49 H49 119.4 . . ?
C50 C49 C48 121.2(9) . . ?
C48 C49 H49 119.4 . . ?
C46 C47 H47 121.0 . . ?
C46 C47 C48 117.9(10) . . ?
C48 C47 H47 121.0 . . ?
C33 C32 H32 121.4 . . ?
C33 C32 C31 117.1(9) . . ?
C31 C32 H32 121.4 . . ?
O5 C35 C36 130.1(10) . . ?
N5 C35 O5 121.3(10) . . ?
N5 C35 C36 108.6(11) . . ?
C41 C40 C39 118.7(9) . . ?
C41 C40 C45 124.9(10) . . ?
C45 C40 C39 116.3(10) . . ?
N6 C37 C36 110.2(11) . . ?
N6 C37 C38 121.7(11) . . ?
C38 C37 C36 127.5(12) . . ?
C29 C30 H30 120.1 . . ?
C31 C30 C29 119.9(9) . . ?
C31 C30 H30 120.1 . . ?
C32 C31 H31 119.2 . . ?
C30 C31 C32 121.7(10) . . ?
C30 C31 H31 119.2 . . ?
O6 C39 C36 121.5(10) . . ?
O6 C39 C40 116.3(10) . . ?
C36 C39 C40 122.2(10) . . ?
C40 C45 H45 121.5 . . ?
C40 C45 C44 116.9(13) . . ?
C44 C45 H45 121.5 . . ?
C49 C48 C47 118.4(10) . . ?
C49 C48 H48 120.8 . . ?
C47 C48 H48 120.8 . . ?
C41 C42 H42 121.3 . . ?
C43 C42 C41 117.5(11) . . ?
C43 C42 H42 121.3 . . ?
C45 C44 H44 119.8 . . ?
C43 C44 C45 120.4(14) . . ?
C43 C44 H44 119.8 . . ?
C37 C38 H38A 109.5 . . ?
C37 C38 H38B 109.5 . . ?
C37 C38 H38C 109.5 . . ?
H38A C38 H38B 109.5 . . ?
H38A C38 H38C 109.5 . . ?
H38B C38 H38C 109.5 . . ?
C42 C43 H43 119.0 . . ?
C44 C43 C42 121.9(14) . . ?
C44 C43 H43 119.0 . . ?

loop_
_geom_bond_atom_site_label_1
_geom_bond_atom_site_label_2
_geom_bond_distance
_geom_bond_site_symmetry_2
_geom_bond_publ_flag
Eu1 O2 2.435(6) . ?
Eu1 O3 2.346(6) . ?
Eu1 O1 2.355(6) . ?
Eu1 O1W 2.409(6) . ?
Eu1 O7 2.423(6) . ?
Eu1 O4 2.398(6) . ?
Eu1 O5 2.382(7) . ?
Eu1 O6 2.398(7) . ?
O2 C5 1.259(11) . ?
O3 C18 1.246(10) . ?
O1 C1 1.283(11) . ?
O1W H1WA 0.8699 . ?
O1W H1WB 0.91(6) . ?
O7 C52 1.267(11) . ?
O4 C22 1.272(10) . ?
N3 N4 1.399(10) . ?
N3 C18 1.378(11) . ?
N3 C29 1.430(12) . ?
N1 N2 1.418(10) . ?
N1 C3 1.283(11) . ?
O5 C35 1.345(13) . ?
O6 C39 1.256(13) . ?
N2 C12 1.405(11) . ?
N2 C1 1.379(11) . ?
N4 C20 1.304(11) . ?
N7 C52 1.304(11) . ?
N7 C54 1.466(12) . ?
N7 C53 1.456(13) . ?
C14 H14 0.9500 . ?
C14 C13 1.375(13) . ?
C14 C15 1.385(14) . ?
C3 C2 1.434(12) . ?
C3 C4 1.509(12) . ?
C12 C13 1.399(13) . ?
C12 C17 1.403(12) . ?
C52 H52 0.9500 . ?
N5 N6 1.435(13) . ?
N5 C46 1.428(13) . ?
N5 C35 1.320(14) . ?
C18 C19 1.440(12) . ?
C24 H24 0.9500 . ?
C24 C23 1.382(13) . ?
C24 C25 1.388(13) . ?
C6 C5 1.513(12) . ?
C6 C7 1.375(13) . ?
C6 C11 1.393(14) . ?
C20 C19 1.407(12) . ?
C20 C21 1.505(11) . ?
C1 C2 1.392(12) . ?
N6 C37 1.275(16) . ?
C29 C34 1.385(13) . ?
C29 C30 1.389(13) . ?
C13 H13 0.9500 . ?
C2 C5 1.424(12) . ?
C50 H50 0.9500 . ?
C50 C51 1.355(14) . ?
C50 C49 1.380(12) . ?
C4 H4A 0.9800 . ?
C4 H4B 0.9800 . ?
C4 H4C 0.9800 . ?
C27 H27 0.9500 . ?
C27 C26 1.378(14) . ?
C27 C28 1.402(13) . ?
C19 C22 1.413(12) . ?
C26 H26 0.9500 . ?
C26 C25 1.391(14) . ?
C22 C23 1.502(12) . ?
C46 C51 1.382(15) . ?
C46 C47 1.400(15) . ?
C23 C28 1.380(13) . ?
C15 H15 0.9500 . ?
C15 C16 1.386(15) . ?
C17 H17 0.9500 . ?
C17 C16 1.393(13) . ?
C25 H25 0.9500 . ?
C7 H7 0.9500 . ?
C7 C8 1.400(13) . ?
C54 H54A 0.9800 . ?
C54 H54B 0.9800 . ?
C54 H54C 0.9800 . ?
C28 H28 0.9500 . ?
C41 H41 0.9500 . ?
C41 C40 1.365(15) . ?
C41 C42 1.441(15) . ?
C11 H11 0.9500 . ?
C11 C10 1.395(15) . ?
C36 C35 1.445(15) . ?
C36 C37 1.520(16) . ?
C36 C39 1.308(15) . ?
C34 H34 0.9500 . ?
C34 C33 1.392(14) . ?
C21 H21A 0.9800 . ?
C21 H21B 0.9800 . ?
C21 H21C 0.9800 . ?
C9 H9 0.9500 . ?
C9 C8 1.412(16) . ?
C9 C10 1.361(16) . ?
C33 H33 0.9500 . ?
C33 C32 1.375(13) . ?
C8 H8 0.9500 . ?
C53 H53A 0.9800 . ?
C53 H53B 0.9800 . ?
C53 H53C 0.9800 . ?
C51 H51 0.9500 . ?
C10 H10 0.9500 . ?
C16 H16 0.9500 . ?
C49 H49 0.9500 . ?
C49 C48 1.380(14) . ?
C47 H47 0.9500 . ?
C47 C48 1.423(15) . ?
C32 H32 0.9500 . ?
C32 C31 1.392(14) . ?
C40 C39 1.547(12) . ?
C40 C45 1.398(15) . ?
C37 C38 1.435(19) . ?
C30 H30 0.9500 . ?
C30 C31 1.389(14) . ?
C31 H31 0.9500 . ?
C45 H45 0.9500 . ?
C45 C44 1.403(18) . ?
C48 H48 0.9500 . ?
C42 H42 0.9500 . ?
C42 C43 1.413(18) . ?
C44 H44 0.9500 . ?
C44 C43 1.391(19) . ?
C38 H38A 0.9800 . ?
C38 H38B 0.9800 . ?
C38 H38C 0.9800 . ?
C43 H43 0.9500 . ?

loop_
_geom_torsion_atom_site_label_1
_geom_torsion_atom_site_label_2
_geom_torsion_atom_site_label_3
_geom_torsion_atom_site_label_4
_geom_torsion
_geom_torsion_site_symmetry_1
_geom_torsion_site_symmetry_2
_geom_torsion_site_symmetry_3
_geom_torsion_site_symmetry_4
_geom_torsion_publ_flag
Eu1 O2 C5 C6 172.1(6) . . . . ?
Eu1 O2 C5 C2 -3.3(13) . . . . ?
Eu1 O3 C18 N3 167.5(6) . . . . ?
Eu1 O3 C18 C19 -9.0(15) . . . . ?
Eu1 O1 C1 N2 159.0(6) . . . . ?
Eu1 O1 C1 C2 -24.0(14) . . . . ?
Eu1 O7 C52 N7 106.6(9) . . . . ?
Eu1 O4 C22 C19 35.9(13) . . . . ?
Eu1 O4 C22 C23 -143.8(7) . . . . ?
Eu1 O5 C35 N5 -173.9(7) . . . . ?
Eu1 O5 C35 C36 6.7(15) . . . . ?
Eu1 O6 C39 C36 -31.7(15) . . . . ?
Eu1 O6 C39 C40 147.3(7) . . . . ?
O3 C18 C19 C20 -179.2(9) . . . . ?
O3 C18 C19 C22 1.0(15) . . . . ?
O1 C1 C2 C3 -178.0(9) . . . . ?
O1 C1 C2 C5 4.9(16) . . . . ?
O4 C22 C23 C24 -61.1(12) . . . . ?
O4 C22 C23 C28 117.3(10) . . . . ?
N3 N4 C20 C19 0.3(10) . . . . ?
N3 N4 C20 C21 -176.6(7) . . . . ?
N3 C18 C19 C20 3.8(9) . . . . ?
N3 C18 C19 C22 -175.9(8) . . . . ?
N3 C29 C34 C33 177.7(9) . . . . ?
N3 C29 C30 C31 -178.2(10) . . . . ?
N1 N2 C12 C13 163.9(8) . . . . ?
N1 N2 C12 C17 -17.6(12) . . . . ?
N1 N2 C1 O1 178.1(8) . . . . ?
N1 N2 C1 C2 0.4(10) . . . . ?
N1 C3 C2 C1 0.7(11) . . . . ?
N1 C3 C2 C5 177.5(9) . . . . ?
N2 N1 C3 C2 -0.4(10) . . . . ?
N2 N1 C3 C4 -179.0(8) . . . . ?
N2 C12 C13 C14 -179.5(8) . . . . ?
N2 C12 C17 C16 179.4(9) . . . . ?
N2 C1 C2 C3 -0.6(10) . . . . ?
N2 C1 C2 C5 -177.8(8) . . . . ?
N4 N3 C18 O3 178.9(8) . . . . ?
N4 N3 C18 C19 -3.8(10) . . . . ?
N4 N3 C29 C34 -8.6(13) . . . . ?
N4 N3 C29 C30 170.3(9) . . . . ?
N4 C20 C19 C18 -2.7(10) . . . . ?
N4 C20 C19 C22 177.0(10) . . . . ?
C14 C15 C16 C17 -1.2(16) . . . . ?
C3 N1 N2 C12 171.2(8) . . . . ?
C3 N1 N2 C1 0.0(10) . . . . ?
C3 C2 C5 O2 -166.6(9) . . . . ?
C3 C2 C5 C6 18.2(15) . . . . ?
C12 N2 C1 O1 8.2(15) . . . . ?
C12 N2 C1 C2 -169.5(9) . . . . ?
C12 C17 C16 C15 1.6(15) . . . . ?
N5 N6 C37 C36 4.5(14) . . . . ?
N5 N6 C37 C38 175.8(12) . . . . ?
N5 C46 C51 C50 -179.1(10) . . . . ?
N5 C46 C47 C48 177.4(10) . . . . ?
C18 N3 N4 C20 2.3(10) . . . . ?
C18 N3 C29 C34 178.1(9) . . . . ?
C18 N3 C29 C30 -3.0(15) . . . . ?
C18 C19 C22 O4 -14.2(14) . . . . ?
C18 C19 C22 C23 165.5(8) . . . . ?
C24 C23 C28 C27 1.0(14) . . . . ?
C6 C7 C8 C9 2.2(14) . . . . ?
C6 C11 C10 C9 0.0(17) . . . . ?
C20 C19 C22 O4 166.1(9) . . . . ?
C20 C19 C22 C23 -14.2(16) . . . . ?
C1 N2 C12 C13 -27.1(15) . . . . ?
C1 N2 C12 C17 151.5(9) . . . . ?
C1 C2 C5 O2 9.7(14) . . . . ?
C1 C2 C5 C6 -165.5(9) . . . . ?
N6 N5 C46 C51 32.1(14) . . . . ?
N6 N5 C46 C47 -142.1(10) . . . . ?
N6 N5 C35 O5 -176.7(9) . . . . ?
N6 N5 C35 C36 2.9(12) . . . . ?
C29 N3 N4 C20 -172.1(8) . . . . ?
C29 N3 C18 O3 -7.3(15) . . . . ?
C29 N3 C18 C19 169.9(8) . . . . ?
C29 C34 C33 C32 0.6(17) . . . . ?
C29 C30 C31 C32 0.4(19) . . . . ?
C13 C14 C15 C16 1.1(15) . . . . ?
C13 C12 C17 C16 -2.0(14) . . . . ?
C5 C6 C7 C8 -179.0(8) . . . . ?
C5 C6 C11 C10 177.9(9) . . . . ?
C50 C49 C48 C47 3.1(18) . . . . ?
C4 C3 C2 C1 179.2(9) . . . . ?
C4 C3 C2 C5 -4.0(17) . . . . ?
C27 C26 C25 C24 0.8(15) . . . . ?
C19 C22 C23 C24 119.1(10) . . . . ?
C19 C22 C23 C28 -62.4(12) . . . . ?
C26 C27 C28 C23 -3.1(15) . . . . ?
C22 C23 C28 C27 -177.5(8) . . . . ?
C46 N5 N6 C37 -176.8(11) . . . . ?
C46 N5 C35 O5 -5.1(17) . . . . ?
C46 N5 C35 C36 174.4(9) . . . . ?
C46 C47 C48 C49 -2.6(17) . . . . ?
C23 C24 C25 C26 -3.0(15) . . . . ?
C15 C14 C13 C12 -1.5(15) . . . . ?
C17 C12 C13 C14 1.9(14) . . . . ?
C25 C24 C23 C22 -179.5(8) . . . . ?
C25 C24 C23 C28 2.1(14) . . . . ?
C7 C6 C5 O2 76.4(11) . . . . ?
C7 C6 C5 C2 -108.1(10) . . . . ?
C7 C6 C11 C10 -0.7(15) . . . . ?
C54 N7 C52 O7 -178.4(8) . . . . ?
C28 C27 C26 C25 2.2(15) . . . . ?
C41 C40 C39 O6 62.0(14) . . . . ?
C41 C40 C39 C36 -119.0(13) . . . . ?
C41 C40 C45 C44 -1(2) . . . . ?
C41 C42 C43 C44 4(2) . . . . ?
C11 C6 C5 O2 -102.2(10) . . . . ?
C11 C6 C5 C2 73.3(12) . . . . ?
C11 C6 C7 C8 -0.4(14) . . . . ?
C34 C29 C30 C31 0.6(16) . . . . ?
C34 C33 C32 C31 0.5(18) . . . . ?
C21 C20 C19 C18 173.9(9) . . . . ?
C21 C20 C19 C22 -6.4(17) . . . . ?
C33 C32 C31 C30 -1.0(19) . . . . ?
C8 C9 C10 C11 1.8(17) . . . . ?
C53 N7 C52 O7 -3.4(14) . . . . ?
C51 C50 C49 C48 -4.5(18) . . . . ?
C51 C46 C47 C48 3.6(17) . . . . ?
C10 C9 C8 C7 -2.9(15) . . . . ?
C49 C50 C51 C46 5.3(18) . . . . ?
C47 C46 C51 C50 -4.9(17) . . . . ?
C35 N5 N6 C37 -4.8(13) . . . . ?
C35 N5 C46 C51 -138.6(11) . . . . ?
C35 N5 C46 C47 47.2(16) . . . . ?
C35 C36 C37 N6 -2.8(14) . . . . ?
C35 C36 C37 C38 -173.5(14) . . . . ?
C35 C36 C39 O6 15.1(18) . . . . ?
C35 C36 C39 C40 -163.9(10) . . . . ?
C40 C41 C42 C43 -1.4(17) . . . . ?
C40 C45 C44 C43 3(2) . . . . ?
C37 C36 C35 O5 179.3(11) . . . . ?
C37 C36 C35 N5 -0.2(12) . . . . ?
C37 C36 C39 O6 -168.1(11) . . . . ?
C37 C36 C39 C40 12.9(19) . . . . ?
C30 C29 C34 C33 -1.1(15) . . . . ?
C39 C36 C35 O5 -3(2) . . . . ?
C39 C36 C35 N5 177.2(11) . . . . ?
C39 C36 C37 N6 179.8(12) . . . . ?
C39 C36 C37 C38 9(2) . . . . ?
C39 C40 C45 C44 175.3(12) . . . . ?
C45 C40 C39 O6 -114.1(13) . . . . ?
C45 C40 C39 C36 64.9(16) . . . . ?
C45 C44 C43 C42 -5(2) . . . . ?
C42 C41 C40 C39 -175.9(10) . . . . ?
C42 C41 C40 C45 -0.2(19) . . . . ?

loop_
_smtbx_masks_void_nr
_smtbx_masks_void_average_x
_smtbx_masks_void_average_y
_smtbx_masks_void_average_z
_smtbx_masks_void_volume
_smtbx_masks_void_count_electrons
_smtbx_masks_void_content
1 0.000 0.496 0.750 349.0 139.8 '2 DMF,2 EtOH'
2 0.000 0.504 0.250 349.0 139.8 '2 DMF,2 EtOH'
3 0.208 0.380 0.764 9.5 2.4 ?
4 0.208 0.620 0.264 9.5 2.4 ?
5 0.292 0.120 0.236 9.5 2.4 ?
6 0.292 0.880 0.736 9.5 2.4 ?
7 0.500 0.004 0.250 349.0 139.8 '2 DMF,2 EtOH'
8 0.500 0.996 0.750 349.0 139.8 '2 DMF,2 EtOH'
9 0.708 0.120 0.264 9.5 2.4 ?
10 0.708 0.880 0.764 9.5 2.4 ?
11 0.792 0.380 0.736 9.5 2.4 ?
12 0.792 0.620 0.236 9.5 2.4 ?
